data_7232570
loop_
_publ_author_name
'Mila\<sinovi\'c, Valentina'
'Mol\<canov, Kre\<simir'

_publ_section_title
;
 Nitranilic acid as a basis for construction of coordination polymers:
 from discrete monomers to 3D networks
;
_journal_issue 18
_journal_name_full CrystEngComm
_journal_page_first 2962
_journal_paper_doi 10.1039/C9CE00209J
_journal_volume 21
_journal_year 2019
_chemical_absolute_configuration unk
_chemical_formula_moiety 'C18 N6 Na2 O24, 2(C30 H24 Fe N6), C10 H9 N2, 4(H2 O), H2 O0.94'
_chemical_formula_sum 'C88 H65.5 Fe2 N20 Na2 O28.94'
_chemical_formula_weight 2025.34
_space_group_IT_number 4
_space_group_name_Hall 'P 2yb'
_space_group_name_H-M_alt 'P 1 21 1'
_symmetry_cell_setting monoclinic
_symmetry_space_group_name_Hall 'P 2yb'
_symmetry_space_group_name_H-M 'P 1 21 1'
_atom_sites_solution_hydrogens mixed
_audit_creation_date 2018-09-05T11:28:49-00:00
_audit_creation_method 'WinGX routine CIF_UPDATE'
_audit_update_record
;
2019-01-29 deposited with the CCDC.    2019-04-03 downloaded from the CCDC.
;
_cell_angle_alpha 90
_cell_angle_beta 100.0970(10)
_cell_angle_gamma 90
_cell_formula_units_Z 2
_cell_length_a 11.71760(10)
_cell_length_b 28.5764(2)
_cell_length_c 13.34970(10)
_cell_measurement_reflns_used 16683
_cell_measurement_temperature 293(2)
_cell_measurement_theta_max 76.271
_cell_measurement_theta_min 3.362
_cell_volume 4400.87(6)
_computing_cell_refinement 'CrysAlisPro 1.171.38.43 (Rigaku OD, 2015)'
_computing_data_collection 'CrysAlisPro 1.171.38.43 (Rigaku OD, 2015)'
_computing_data_reduction 'CrysAlisPro 1.171.38.43 (Rigaku OD, 2015)'
_computing_structure_refinement 'SHELXL-2017/1 (Sheldrick, 2017)'
_diffrn_ambient_temperature 293(2)
_diffrn_detector_area_resol_mean 10.4323
_diffrn_measured_fraction_theta_full 0.999
_diffrn_measured_fraction_theta_max 0.989
_diffrn_measurement_device_type 'Xcalibur, Ruby, Nova'
_diffrn_measurement_method '\w scans'
_diffrn_radiation_monochromator mirror
_diffrn_radiation_type CuK\a
_diffrn_radiation_wavelength 1.54184
_diffrn_reflns_av_R_equivalents 0.0285
_diffrn_reflns_av_unetI/netI 0.0447
_diffrn_reflns_Laue_measured_fraction_full 0.999
_diffrn_reflns_Laue_measured_fraction_max 0.989
_diffrn_reflns_limit_h_max 10
_diffrn_reflns_limit_h_min -14
_diffrn_reflns_limit_k_max 32
_diffrn_reflns_limit_k_min -35
_diffrn_reflns_limit_l_max 16
_diffrn_reflns_limit_l_min -16
_diffrn_reflns_number 25935
_diffrn_reflns_point_group_measured_fraction_full 0.791
_diffrn_reflns_point_group_measured_fraction_max 0.768
_diffrn_reflns_theta_full 67.684
_diffrn_reflns_theta_max 76.418
_diffrn_reflns_theta_min 3.093
_diffrn_source 'micro-focus sealed X-ray tube'
_exptl_absorpt_coefficient_mu 3.567
_exptl_absorpt_correction_T_max 1
_exptl_absorpt_correction_T_min 0.44555
_exptl_absorpt_correction_type multi-scan
_exptl_absorpt_process_details
;
        CrysAlisPro 1.171.38.43 (Rigaku Oxford Diffraction, 2015)
        Empirical absorption correction using spherical harmonics,
 implemented in SCALE3 ABSPACK scaling algorithm.
;
_exptl_crystal_colour 'dark red'
_exptl_crystal_density_diffrn 1.528
_exptl_crystal_description prism
_exptl_crystal_F_000 2078
_exptl_crystal_size_max 0.30
_exptl_crystal_size_mid 0.20
_exptl_crystal_size_min 0.10
_refine_diff_density_max 0.629
_refine_diff_density_min -0.318
_refine_diff_density_rms 0.06
_refine_ls_abs_structure_details
;
 Flack x determined using 4436 quotients [(I+)-(I-)]/[(I+)+(I-)]
 (Parsons, Flack and Wagner, Acta Cryst. B69 (2013) 249-259).
;
_refine_ls_abs_structure_Flack -0.0032(19)
_refine_ls_extinction_method none
_refine_ls_goodness_of_fit_ref 1.035
_refine_ls_hydrogen_treatment mixed
_refine_ls_matrix_type full
_refine_ls_number_parameters 1306
_refine_ls_number_reflns 14190
_refine_ls_number_restraints 38
_refine_ls_restrained_S_all 1.042
_refine_ls_R_factor_all 0.0448
_refine_ls_R_factor_gt 0.0438
_refine_ls_shift/su_max 0.001
_refine_ls_shift/su_mean 0
_refine_ls_structure_factor_coef Fsqd
_refine_ls_weighting_details 'w=1/[\s^2^(Fo^2^)+(0.0921P)^2^+0.3181P] where P=(Fo^2^+2Fc^2^)/3'
_refine_ls_weighting_scheme calc
_refine_ls_wR_factor_ref 0.1234
_reflns_number_gt 13836
_reflns_number_total 14190
_reflns_threshold_expression 'I > 2\s(I)'
_cod_data_source_file c9ce00209j2.cif
_cod_data_source_block s176_prizma
_cod_depositor_comments 'Adding full bibliography for 7232565--7232570.cif.'
_cod_database_code 7232570

loop_
_symmetry_equiv_pos_as_xyz
'x, y, z'
'-x, y+1/2, -z'

loop_
_atom_site_label
_atom_site_fract_x
_atom_site_fract_y
_atom_site_fract_z
_atom_site_U_iso_or_equiv
_atom_site_adp_type
_atom_site_calc_flag
_atom_site_occupancy
_atom_site_disorder_assembly
_atom_site_disorder_group
_atom_site_type_symbol
Na1 0.53415(18) 0.42642(18) 0.23814(13) 0.0575(4) Uani d 1 . . Na
Na2 0.49468(13) 0.61879(18) -0.28006(11) 0.0483(3) Uani d 1 . . Na
O1C 0.6039(3) 0.5949(2) -0.1144(3) 0.0650(8) Uani d 1 . . O
O2C 0.4174(3) 0.5511(2) -0.2071(2) 0.0573(7) Uani d 1 . . O
O3C 0.4536(3) 0.4422(2) 0.0628(3) 0.0663(8) Uani d 1 . . O
O4C 0.6411(3) 0.4849(2) 0.1535(2) 0.0635(8) Uani d 1 . . O
O5C 0.2993(6) 0.4696(3) -0.2188(4) 0.1067(19) Uani d 1 . . O
O6C 0.2525(4) 0.4552(3) -0.0741(4) 0.0877(13) Uani d 1 . . O
O7C 0.7381(6) 0.5762(3) 0.1665(4) 0.117(2) Uani d 1 . . O
O8C 0.8018(5) 0.5825(3) 0.0304(4) 0.118(2) Uani d 1 . . O
N1C 0.3222(4) 0.4708(2) -0.1270(3) 0.0582(9) Uani d 1 . . N
N2C 0.7310(4) 0.5680(2) 0.0769(3) 0.0621(10) Uani d 1 . . N
C1C 0.5743(3) 0.5598(2) -0.0713(3) 0.0477(8) Uani d 1 . . C
C2C 0.4649(3) 0.5338(2) -0.1262(3) 0.0461(7) Uani d 1 . . C
C3C 0.4272(4) 0.4937(2) -0.0781(3) 0.0488(8) Uani d 1 . . C
C4C 0.4829(3) 0.4766(2) 0.0187(3) 0.0476(8) Uani d 1 . . C
C5C 0.5937(3) 0.5025(2) 0.0727(3) 0.0473(8) Uani d 1 . . C
C6C 0.6302(4) 0.5426(2) 0.0253(3) 0.0504(8) Uani d 1 . . C
O1A 0.5464(3) 0.5616(2) 0.6006(2) 0.0586(7) Uani d 1 . . O
O2A 0.3859(3) 0.6263(2) 0.5483(3) 0.0659(9) Uani d 1 . . O
O3A 0.2721(5) 0.5548(2) 0.2315(3) 0.0861(14) Uani d 1 . . O
O4A 0.4241(5) 0.4876(3) 0.2827(3) 0.0925(16) Uani d 1 . . O
O5A 0.2799(13) 0.6560(5) 0.2670(8) 0.085(3) Uani d 0.458(14) A 1 O
O5A1 0.281(3) 0.6681(5) 0.342(3) 0.250(19) Uani d 0.542(14) A 2 O
O6A 0.1937(16) 0.6488(7) 0.3849(9) 0.105(7) Uani d 0.458(14) A 1 O
O6A1 0.1462(15) 0.6225(10) 0.357(2) 0.202(14) Uani d 0.542(14) A 2 O
O7A 0.5963(6) 0.4542(3) 0.4164(4) 0.108(2) Uani d 1 . . O
O8A 0.6825(9) 0.5022(5) 0.5178(10) 0.101(5) Uani d 0.458(14) A 1 O
O8A1 0.5979(10) 0.4710(4) 0.5678(6) 0.099(4) Uani d 0.542(14) A 2 O
N1A 0.2514(6) 0.6325(3) 0.3511(4) 0.094(2) Uani d 1 . . N
N2A 0.5801(5) 0.4849(3) 0.4722(4) 0.0866(18) Uani d 1 . . N
C1A 0.4878(3) 0.5573(2) 0.5155(3) 0.0452(7) Uani d 1 . . C
C2A 0.3968(3) 0.5964(2) 0.4840(3) 0.0472(8) Uani d 1 . . C
C3A 0.3347(4) 0.5952(2) 0.3830(3) 0.0576(10) Uani d 1 . . C
C4A 0.3373(4) 0.5585(2) 0.3153(3) 0.0571(10) Uani d 1 . . C
C5A 0.4252(4) 0.5186(2) 0.3469(3) 0.0554(9) Uani d 1 . . C
C6A 0.4957(4) 0.5210(2) 0.4445(3) 0.0532(9) Uani d 1 . . C
O1B 0.5925(3) 0.1875(2) 0.2151(3) 0.0635(8) Uani d 1 . . O
O2B 0.4116(3) 0.1923(2) 0.3048(3) 0.0549(6) Uani d 1 . . O
O3B 0.4284(3) 0.3574(2) 0.2935(3) 0.0599(7) Uani d 1 . . O
O4B 0.5908(5) 0.3520(2) 0.1866(6) 0.110(2) Uani d 1 . . O
O5B 0.3106(6) 0.2491(3) 0.4263(5) 0.108(2) Uani d 1 . . O
O6B 0.2415(3) 0.3082(2) 0.3374(4) 0.0892(13) Uani d 1 . . O
O7B 0.7718(4) 0.3019(2) 0.1561(5) 0.0913(14) Uani d 1 . . O
O8B 0.7284(4) 0.2329(2) 0.1078(4) 0.0901(14) Uani d 1 . . O
N1B 0.3152(4) 0.2779(2) 0.3601(4) 0.0611(9) Uani d 1 . . N
N2B 0.7028(4) 0.2678(2) 0.1465(3) 0.0608(9) Uani d 1 . . N
C1B 0.5572(3) 0.2272(2) 0.2272(3) 0.0443(7) Uani d 1 . . C
C2B 0.4519(3) 0.2300(2) 0.2836(2) 0.0413(7) Uani d 1 . . C
C3B 0.4095(3) 0.2749(2) 0.3034(3) 0.0448(7) Uani d 1 . . C
C4B 0.4567(3) 0.3175(2) 0.2747(3) 0.0439(7) Uani d 1 . . C
C5B 0.5583(4) 0.3142(2) 0.2150(3) 0.0543(9) Uani d 1 . . C
C6B 0.6032(4) 0.2697(2) 0.1967(3) 0.0486(8) Uani d 1 . . C
Fe1 -0.05957(4) 0.31589(17) -0.20192(3) 0.03341(12) Uani d 1 . . Fe
N3 0.0820(3) 0.3307(2) -0.1036(2) 0.0434(6) Uani d 1 . . N
N4 -0.1324(3) 0.3463(2) -0.0963(2) 0.0416(6) Uani d 1 . . N
N5 -0.2053(2) 0.3065(2) -0.3001(2) 0.0411(6) Uani d 1 . . N
N6 -0.0621(3) 0.3757(2) -0.2743(2) 0.0431(6) Uani d 1 . . N
N7 -0.0581(2) 0.2522(2) -0.1462(2) 0.0401(6) Uani d 1 . . N
N8 0.0197(2) 0.2838(2) -0.3014(2) 0.0379(6) Uani d 1 . . N
C7 0.1911(3) 0.3215(3) -0.1140(3) 0.0548(9) Uani d 1 . . C
H7 0.204034 0.306123 -0.172426 0.066 Uiso calc 1 . . H
C8 0.2855(4) 0.3338(3) -0.0414(4) 0.0659(12) Uani d 1 . . C
H8 0.360561 0.327823 -0.051909 0.079 Uiso calc 1 . . H
C9 0.2666(5) 0.3551(3) 0.0466(4) 0.0707(14) Uani d 1 . . C
H9 0.328638 0.363226 0.097016 0.085 Uiso calc 1 . . H
C10 0.1558(5) 0.3640(2) 0.0590(4) 0.0631(11) Uani d 1 . . C
H10 0.141639 0.378064 0.118507 0.076 Uiso calc 1 . . H
C11 0.0641(3) 0.3521(2) -0.0174(3) 0.0462(8) Uani d 1 . . C
C12 -0.0589(4) 0.3623(2) -0.0147(3) 0.0467(8) Uani d 1 . . C
C13 -0.0974(5) 0.3875(2) 0.0616(3) 0.0622(11) Uani d 1 . . C
H13 -0.044618 0.399013 0.116232 0.075 Uiso calc 1 . . H
C14 -0.2136(5) 0.3953(2) 0.0562(4) 0.0656(12) Uani d 1 . . C
H14 -0.240606 0.41162 0.107663 0.079 Uiso calc 1 . . H
C15 -0.2898(4) 0.3787(2) -0.0262(4) 0.0605(10) Uani d 1 . . C
H15 -0.369093 0.38363 -0.031549 0.073 Uiso calc 1 . . H
C16 -0.2463(4) 0.3544(2) -0.1011(3) 0.0519(8) Uani d 1 . . C
H16 -0.297918 0.343329 -0.156996 0.062 Uiso calc 1 . . H
C17 -0.2734(3) 0.2687(2) -0.3086(3) 0.0528(9) Uani d 1 . . C
H17 -0.255651 0.244615 -0.261587 0.063 Uiso calc 1 . . H
C18 -0.3692(4) 0.2641(3) -0.3847(4) 0.0695(14) Uani d 1 . . C
H18 -0.414973 0.237379 -0.388436 0.083 Uiso calc 1 . . H
C19 -0.3960(4) 0.2991(3) -0.4541(4) 0.0795(18) Uani d 1 . . C
H19 -0.460283 0.296472 -0.505663 0.095 Uiso calc 1 . . H
C20 -0.3262(4) 0.3389(3) -0.4470(4) 0.0687(13) Uani d 1 . . C
H20 -0.342816 0.363251 -0.493342 0.082 Uiso calc 1 . . H
C21 -0.2313(3) 0.3411(2) -0.3690(3) 0.0468(8) Uani d 1 . . C
C22 -0.1492(3) 0.3805(2) -0.3551(3) 0.0480(8) Uani d 1 . . C
C23 -0.1553(5) 0.4184(3) -0.4201(4) 0.0682(12) Uani d 1 . . C
H23 -0.215652 0.421025 -0.475152 0.082 Uiso calc 1 . . H
C24 -0.0696(7) 0.4525(3) -0.4017(6) 0.0859(18) Uani d 1 . . C
H24 -0.070835 0.477919 -0.445263 0.103 Uiso calc 1 . . H
C25 0.0150(6) 0.4482(3) -0.3202(5) 0.0753(14) Uani d 1 . . C
H25 0.071693 0.471226 -0.306005 0.09 Uiso calc 1 . . H
C26 0.0179(4) 0.4096(2) -0.2572(4) 0.0544(9) Uani d 1 . . C
H26 0.077299 0.407029 -0.20132 0.065 Uiso calc 1 . . H
C27 -0.0994(3) 0.2388(2) -0.0626(3) 0.0494(8) Uani d 1 . . C
H27 -0.134344 0.261037 -0.02697 0.059 Uiso calc 1 . . H
C28 -0.0914(5) 0.1933(3) -0.0282(4) 0.0642(11) Uani d 1 . . C
H28 -0.122337 0.184982 0.028891 0.077 Uiso calc 1 . . H
C29 -0.0375(5) 0.1602(2) -0.0784(4) 0.0689(12) Uani d 1 . . C
H29 -0.029677 0.12953 -0.05505 0.083 Uiso calc 1 . . H
C30 0.0044(4) 0.1736(2) -0.1638(4) 0.0586(10) Uani d 1 . . C
H30 0.041448 0.151898 -0.199032 0.07 Uiso calc 1 . . H
C31 -0.0085(3) 0.2195(2) -0.1975(3) 0.0438(7) Uani d 1 . . C
C32 0.0292(3) 0.2371(2) -0.2895(3) 0.0427(7) Uani d 1 . . C
C33 0.0694(4) 0.2092(2) -0.3599(4) 0.0582(10) Uani d 1 . . C
H33 0.073141 0.176866 -0.351241 0.07 Uiso calc 1 . . H
C34 0.1042(4) 0.2298(3) -0.4441(4) 0.0645(12) Uani d 1 . . C
H34 0.133396 0.211524 -0.491475 0.077 Uiso calc 1 . . H
C35 0.0950(4) 0.2771(3) -0.4560(3) 0.0585(10) Uani d 1 . . C
H35 0.117226 0.291544 -0.512019 0.07 Uiso calc 1 . . H
C36 0.0524(3) 0.3034(2) -0.3838(3) 0.0481(8) Uani d 1 . . C
H36 0.046006 0.335696 -0.392366 0.058 Uiso calc 1 . . H
Fe2 0.98868(4) 0.61404(17) 0.70336(3) 0.03357(12) Uani d 1 . . Fe
N9 1.0631(3) 0.5730(2) 0.6146(2) 0.0397(6) Uani d 1 . . N
N10 0.8672(2) 0.6167(2) 0.5806(2) 0.0412(6) Uani d 1 . . N
N11 0.9164(3) 0.5602(2) 0.7613(2) 0.0403(6) Uani d 1 . . N
N12 1.1100(2) 0.60292(19) 0.8232(2) 0.0383(6) Uani d 1 . . N
N13 0.9128(3) 0.6604(2) 0.7809(2) 0.0393(6) Uani d 1 . . N
N14 1.0622(3) 0.6714(2) 0.6623(2) 0.0394(5) Uani d 1 . . N
C37 1.1668(3) 0.5521(2) 0.6384(3) 0.0466(7) Uani d 1 . . C
H37 1.210351 0.557154 0.702786 0.056 Uiso calc 1 . . H
C38 1.2119(4) 0.5235(2) 0.5716(4) 0.0599(10) Uani d 1 . . C
H38 1.283345 0.509038 0.591189 0.072 Uiso calc 1 . . H
C39 1.148767 0.516809 0.474872 0.0700(13) Uani d 1 . . C
H39 1.177045 0.497609 0.428557 0.084 Uiso calc 1 . . H
C40 1.0436(5) 0.5390(3) 0.4483(4) 0.0656(12) Uani d 1 . . C
H40 1.000989 0.535575 0.383044 0.079 Uiso calc 1 . . H
C41 1.0011(4) 0.5665(2) 0.5198(3) 0.0464(7) Uani d 1 . . C
C42 0.8891(3) 0.5907(2) 0.5014(3) 0.0451(7) Uani d 1 . . C
C43 0.8088(4) 0.5874(3) 0.4109(3) 0.0613(11) Uani d 1 . . C
H43 0.824976 0.569305 0.357226 0.074 Uiso calc 1 . . H
C44 0.7052(4) 0.6112(3) 0.4023(4) 0.0701(13) Uani d 1 . . C
H44 0.650225 0.609029 0.343108 0.084 Uiso calc 1 . . H
C45 0.6839(4) 0.6385(3) 0.4828(4) 0.0601(10) Uani d 1 . . C
H45 0.615274 0.655365 0.47782 0.072 Uiso calc 1 . . H
C46 0.7662(3) 0.6402(2) 0.5706(3) 0.0481(8) Uani d 1 . . C
H46 0.751252 0.658226 0.624868 0.058 Uiso calc 1 . . H
C47 0.8132(3) 0.5409(2) 0.7253(3) 0.0490(8) Uani d 1 . . C
H47 0.770739 0.552208 0.664672 0.059 Uiso calc 1 . . H
C48 0.7673(4) 0.5047(2) 0.7749(4) 0.0636(11) Uani d 1 . . C
H48 0.695284 0.492049 0.748236 0.076 Uiso calc 1 . . H
C49 0.8302(5) 0.4879(3) 0.8641(4) 0.0721(14) Uani d 1 . . C
H49 0.800731 0.463792 0.898803 0.086 Uiso calc 1 . . H
C50 0.9362(5) 0.5068(2) 0.9018(4) 0.0616(11) Uani d 1 . . C
H50 0.980234 0.495046 0.961256 0.074 Uiso calc 1 . . H
C51 0.9774(3) 0.5435(2) 0.8505(3) 0.0443(7) Uani d 1 . . C
C52 1.0877(3) 0.5681(2) 0.8852(3) 0.0430(7) Uani d 1 . . C
C53 1.1644(4) 0.5573(2) 0.9741(3) 0.0533(9) Uani d 1 . . C
H53 1.147157 0.533219 1.015966 0.064 Uiso calc 1 . . H
C54 1.2654(4) 0.5821(3) 0.9997(3) 0.0615(11) Uani d 1 . . C
H54 1.316246 0.575671 1.059781 0.074 Uiso calc 1 . . H
C55 1.2904(3) 0.6167(3) 0.9348(3) 0.0545(9) Uani d 1 . . C
H55 1.35957 0.633309 0.949305 0.065 Uiso calc 1 . . H
C56 1.2105(3) 0.6263(2) 0.8473(3) 0.0455(7) Uani d 1 . . C
H56 1.227198 0.649869 0.803941 0.055 Uiso calc 1 . . H
C57 0.8357(3) 0.6511(2) 0.8428(3) 0.0468(8) Uani d 1 . . C
H57 0.813167 0.620238 0.850312 0.056 Uiso calc 1 . . H
C58 0.7894(4) 0.6860(3) 0.8953(3) 0.0572(9) Uani d 1 . . C
H58 0.735667 0.678654 0.936559 0.069 Uiso calc 1 . . H
C59 0.8235(5) 0.7316(3) 0.8860(4) 0.0626(11) Uani d 1 . . C
H59 0.794495 0.755417 0.921765 0.075 Uiso calc 1 . . H
C60 0.9017(4) 0.7413(2) 0.8225(3) 0.0553(9) Uani d 1 . . C
H60 0.925555 0.771971 0.814865 0.066 Uiso calc 1 . . H
C61 0.9442(3) 0.7054(2) 0.7704(3) 0.0423(7) Uani d 1 . . C
C62 1.0289(3) 0.7120(2) 0.7010(3) 0.0427(7) Uani d 1 . . C
C63 1.0706(4) 0.7548(2) 0.6774(4) 0.0571(9) Uani d 1 . . C
H63 1.043699 0.782106 0.703254 0.069 Uiso calc 1 . . H
C64 1.1534(5) 0.7570(2) 0.6147(4) 0.0643(11) Uani d 1 . . C
H64 1.183425 0.78563 0.598789 0.077 Uiso calc 1 . . H
C65 1.1899(4) 0.7161(3) 0.5767(4) 0.0600(10) Uani d 1 . . C
H65 1.245708 0.716508 0.535031 0.072 Uiso calc 1 . . H
C66 1.1424(3) 0.6741(2) 0.6012(3) 0.0488(8) Uani d 1 . . C
H66 1.16675 0.646595 0.574368 0.059 Uiso calc 1 . . H
N15 0.3464(5) 0.2380(4) -0.2422(6) 0.110(2) Uani d 1 . . N
C76 0.3549(6) 0.3183(5) -0.3597(6) 0.108(3) Uani d 1 . . C
H76 0.312262 0.293044 -0.390227 0.13 Uiso calc 0.5 . . H
C67 0.3467(8) 0.1972(4) -0.1933(9) 0.119(3) Uani d 1 . . C
H67 0.28853 0.175613 -0.215971 0.143 Uiso calc 1 . . H
C68 0.4291(10) 0.1861(5) -0.1117(11) 0.140(4) Uani d 1 . . C
H68 0.426199 0.15779 -0.077758 0.168 Uiso calc 1 . . H
C69 0.5171(11) 0.2177(5) -0.0804(11) 0.144(5) Uani d 1 . . C
H69 0.576586 0.210175 -0.027114 0.173 Uiso calc 1 . . H
C70 0.5169(8) 0.2603(4) -0.1277(9) 0.119(3) Uani d 1 . . C
H70 0.572426 0.282855 -0.10435 0.142 Uiso calc 1 . . H
C71 0.4316(5) 0.2686(4) -0.2112(5) 0.0857(19) Uani d 1 . . C
C72 0.4260(4) 0.3135(4) -0.2644(5) 0.0840(18) Uani d 1 . . C
N16 0.4908(6) 0.3482(4) -0.2209(7) 0.109(2) Uani d 1 . . N
C73 0.4830(10) 0.3896(5) -0.2703(11) 0.137(4) Uani d 1 . . C
H73 0.526354 0.414355 -0.238302 0.165 Uiso calc 1 . . H
C74 0.4184(11) 0.3979(6) -0.3610(12) 0.149(5) Uani d 1 . . C
H74 0.418453 0.42679 -0.392985 0.179 Uiso calc 1 . . H
C75 0.3496(10) 0.3600(7) -0.4059(10) 0.140(5) Uani d 1 . . C
H75 0.300311 0.364243 -0.467899 0.168 Uiso calc 1 . . H
O9 0.8558(7) 0.4768(4) 0.2811(8) 0.168(4) Uani d 1 . . O
H9A 0.808 0.4527 0.303 0.202 Uiso d 1 . . H
H9B 0.9082 0.4659 0.258801 0.202 Uiso d 1 . . H
O10 1.2225(6) 0.4671(3) 0.1371(5) 0.1095(18) Uani d 1 . . O
H10A 1.148598 0.471395 0.164432 0.131 Uiso d 1 . . H
H10B 1.278563 0.470528 0.204431 0.131 Uiso d 1 . . H
O11 0.2263(8) 0.4124(3) 0.3270(8) 0.152(4) Uani d 1 . . O
H11A 0.29566 0.395622 0.358212 0.183 Uiso d 1 . . H
H11B 0.215152 0.390924 0.269403 0.183 Uiso d 1 . . H
O12 1.0359(15) 0.5178(10) 0.1840(11) 0.40(3) Uani d 0.94(4) . . O
H12A 1.07972 0.54369 0.219481 0.479 Uiso d 1 . . H
H12B 1.046(4) 0.5024(16) 0.250(3) 0.479 Uiso d 1 . . H
O13 0.7829(18) 0.3835(5) 0.3260(8) 0.231(7) Uani d 1 . . O
H13A 0.790874 0.365058 0.271008 0.277 Uiso d 1 . . H
H13B 0.767024 0.361917 0.377045 0.277 Uiso d 1 . . H

loop_
_atom_site_aniso_label
_atom_site_aniso_U_11
_atom_site_aniso_U_22
_atom_site_aniso_U_33
_atom_site_aniso_U_12
_atom_site_aniso_U_13
_atom_site_aniso_U_23
Na1 0.0801(11) 0.0435(8) 0.0501(8) 0.0032(7) 0.0145(7) 0.0001(7)
Na2 0.0593(7) 0.0438(8) 0.0413(6) -0.0024(6) 0.0076(5) -0.0006(6)
O1C 0.0716(18) 0.0639(19) 0.0552(15) -0.0177(16) -0.0012(14) 0.0140(14)
O2C 0.0619(15) 0.0597(18) 0.0462(13) -0.0058(13) -0.0021(12) 0.0116(13)
O3C 0.084(2) 0.0532(18) 0.0569(16) -0.0138(16) -0.0021(15) 0.0140(14)
O4C 0.0669(17) 0.068(2) 0.0511(15) -0.0011(15) -0.0024(13) 0.0149(15)
O5C 0.128(4) 0.113(4) 0.066(2) -0.050(4) -0.018(2) 0.009(3)
O6C 0.081(2) 0.090(3) 0.089(3) -0.025(2) 0.005(2) 0.009(2)
O7C 0.137(4) 0.146(6) 0.062(2) -0.047(4) -0.002(3) -0.018(3)
O8C 0.097(3) 0.163(6) 0.088(3) -0.063(4) -0.004(3) 0.010(4)
N1C 0.068(2) 0.0461(18) 0.0552(19) -0.0094(16) -0.0034(16) 0.0059(15)
N2C 0.063(2) 0.069(3) 0.0508(18) -0.0109(18) 0.0003(15) 0.0077(17)
C1C 0.0516(17) 0.0474(19) 0.0442(17) -0.0012(15) 0.0084(14) 0.0030(15)
C2C 0.0498(17) 0.046(2) 0.0415(16) 0.0051(15) 0.0067(13) 0.0008(14)
C3C 0.0550(19) 0.0429(18) 0.0456(17) -0.0005(15) 0.0007(14) 0.0024(15)
C4C 0.0575(19) 0.0426(19) 0.0428(17) -0.0001(15) 0.0091(14) 0.0015(15)
C5C 0.0498(17) 0.049(2) 0.0429(16) 0.0047(15) 0.0066(14) 0.0032(15)
C6C 0.0545(19) 0.054(2) 0.0410(16) -0.0016(17) 0.0049(14) 0.0039(15)
O1A 0.0618(15) 0.0669(19) 0.0437(13) 0.0091(14) -0.0003(11) -0.0072(13)
O2A 0.0744(18) 0.065(2) 0.0535(15) 0.0164(16) -0.0032(14) -0.0175(14)
O3A 0.124(3) 0.075(3) 0.0471(16) 0.028(2) -0.0193(19) -0.0118(17)
O4A 0.112(3) 0.089(3) 0.066(2) 0.043(3) -0.015(2) -0.036(2)
O5A 0.124(8) 0.056(6) 0.075(6) 0.020(5) 0.019(5) 0.023(4)
O5A1 0.24(3) 0.049(7) 0.40(5) 0.001(10) -0.10(3) 0.033(16)
O6A 0.125(12) 0.128(14) 0.054(4) 0.085(11) -0.002(6) -0.020(7)
O6A1 0.128(13) 0.25(3) 0.25(3) 0.126(17) 0.094(15) 0.17(2)
O7A 0.132(4) 0.094(3) 0.084(3) 0.066(3) -0.016(3) -0.022(3)
O8A 0.077(6) 0.095(8) 0.113(9) 0.039(6) -0.030(6) -0.034(7)
O8A1 0.144(9) 0.090(6) 0.052(4) 0.059(6) -0.010(4) 0.002(4)
N1A 0.131(5) 0.069(3) 0.066(3) 0.041(3) -0.030(3) -0.020(2)
N2A 0.093(3) 0.090(4) 0.067(3) 0.048(3) -0.016(2) -0.027(2)
C1A 0.0479(16) 0.047(2) 0.0408(16) -0.0019(15) 0.0073(13) -0.0024(15)
C2A 0.0514(18) 0.0477(19) 0.0422(16) 0.0010(15) 0.0071(14) -0.0086(14)
C3A 0.076(3) 0.048(2) 0.0455(19) 0.015(2) 0.0020(18) -0.0026(17)
C4A 0.077(3) 0.054(2) 0.0376(17) 0.011(2) 0.0024(16) -0.0043(16)
C5A 0.062(2) 0.053(2) 0.0497(19) 0.0115(18) 0.0068(17) -0.0093(17)
C6A 0.0551(19) 0.053(2) 0.0496(19) 0.0126(17) 0.0055(15) -0.0068(17)
O1B 0.0743(18) 0.0425(16) 0.084(2) 0.0143(14) 0.0416(16) 0.0072(15)
O2B 0.0578(14) 0.0441(15) 0.0676(17) -0.0026(12) 0.0248(13) 0.0010(13)
O3B 0.0729(18) 0.0420(15) 0.0711(19) 0.0024(13) 0.0299(15) -0.0050(13)
O4B 0.136(4) 0.044(2) 0.182(6) 0.020(2) 0.115(4) 0.028(3)
O5B 0.150(5) 0.075(3) 0.130(4) 0.005(3) 0.107(4) 0.012(3)
O6B 0.068(2) 0.076(3) 0.134(4) 0.0106(19) 0.049(2) -0.015(3)
O7B 0.086(2) 0.067(3) 0.134(4) 0.003(2) 0.053(3) 0.024(3)
O8B 0.097(3) 0.071(3) 0.120(4) 0.005(2) 0.069(3) -0.017(3)
N1B 0.063(2) 0.052(2) 0.075(2) -0.0053(17) 0.0320(18) -0.0131(18)
N2B 0.065(2) 0.053(2) 0.071(2) 0.0123(17) 0.0301(18) 0.0212(18)
C1B 0.0505(17) 0.0444(19) 0.0404(15) 0.0067(15) 0.0142(13) 0.0020(14)
C2B 0.0444(15) 0.0442(18) 0.0363(14) -0.0002(14) 0.0097(12) 0.0015(13)
C3B 0.0489(17) 0.0447(19) 0.0434(16) 0.0000(14) 0.0155(13) -0.0040(14)
C4B 0.0502(16) 0.0434(18) 0.0385(14) 0.0057(15) 0.0089(12) -0.0017(14)
C5B 0.064(2) 0.045(2) 0.060(2) 0.0091(18) 0.0280(17) 0.0147(18)
C6B 0.058(2) 0.045(2) 0.0468(17) 0.0103(16) 0.0193(15) 0.0092(15)
Fe1 0.0356(2) 0.0354(2) 0.0304(2) -0.00338(18) 0.00922(16) -0.00289(18)
N3 0.0462(14) 0.0471(16) 0.0359(13) -0.0081(12) 0.0044(11) -0.0003(12)
N4 0.0492(14) 0.0378(14) 0.0410(13) -0.0033(11) 0.0163(11) -0.0058(11)
N5 0.0389(12) 0.0460(17) 0.0386(12) -0.0014(11) 0.0078(10) -0.0075(11)
N6 0.0496(14) 0.0407(15) 0.0409(13) 0.0015(12) 0.0134(11) -0.0031(12)
N7 0.0425(13) 0.0439(15) 0.0346(12) -0.0027(11) 0.0086(10) 0.0013(11)
N8 0.0382(12) 0.0436(15) 0.0332(12) -0.0011(11) 0.0099(9) -0.0032(11)
C7 0.0394(16) 0.071(3) 0.0530(19) -0.0049(17) 0.0047(14) 0.0017(19)
C8 0.050(2) 0.075(3) 0.069(3) -0.013(2) -0.0030(19) 0.010(2)
C9 0.071(3) 0.069(3) 0.061(2) -0.023(2) -0.020(2) 0.008(2)
C10 0.081(3) 0.054(2) 0.047(2) -0.009(2) -0.0083(19) -0.0081(18)
C11 0.0591(19) 0.0411(18) 0.0364(15) -0.0107(15) 0.0032(14) -0.0015(13)
C12 0.069(2) 0.0383(17) 0.0349(15) -0.0066(16) 0.0146(14) -0.0032(13)
C13 0.095(3) 0.054(2) 0.0410(18) 0.000(2) 0.0207(19) -0.0098(17)
C14 0.104(4) 0.050(2) 0.054(2) 0.008(2) 0.042(2) -0.0043(18)
C15 0.069(2) 0.050(2) 0.072(3) 0.0074(19) 0.040(2) -0.002(2)
C16 0.0522(18) 0.052(2) 0.057(2) -0.0021(16) 0.0249(16) -0.0073(17)
C17 0.0452(18) 0.055(2) 0.058(2) -0.0110(16) 0.0073(15) -0.0115(18)
C18 0.050(2) 0.083(4) 0.074(3) -0.022(2) 0.008(2) -0.027(3)
C19 0.052(2) 0.125(6) 0.057(2) -0.008(3) -0.0058(19) -0.010(3)
C20 0.055(2) 0.096(4) 0.052(2) 0.005(2) -0.0012(18) 0.006(2)
C21 0.0426(16) 0.058(2) 0.0393(15) 0.0081(15) 0.0069(13) -0.0028(15)
C22 0.0500(17) 0.047(2) 0.0489(18) 0.0095(15) 0.0136(14) 0.0008(15)
C23 0.074(3) 0.061(3) 0.069(3) 0.017(2) 0.012(2) 0.017(2)
C24 0.107(4) 0.053(3) 0.103(4) 0.009(3) 0.032(4) 0.030(3)
C25 0.086(3) 0.044(2) 0.098(4) -0.008(2) 0.023(3) 0.008(3)
C26 0.063(2) 0.039(2) 0.064(2) -0.0147(17) 0.0201(18) -0.0009(18)
C27 0.0572(19) 0.052(2) 0.0424(16) -0.0074(16) 0.0179(14) 0.0062(15)
C28 0.077(3) 0.062(3) 0.056(2) -0.013(2) 0.019(2) 0.015(2)
C29 0.085(3) 0.046(2) 0.075(3) -0.004(2) 0.015(2) 0.016(2)
C30 0.066(2) 0.041(2) 0.070(3) 0.0015(17) 0.0138(19) 0.0048(19)
C31 0.0437(15) 0.0415(18) 0.0457(17) -0.0036(14) 0.0066(13) -0.0030(14)
C32 0.0413(15) 0.0456(19) 0.0419(15) -0.0012(14) 0.0090(12) -0.0062(14)
C33 0.065(2) 0.054(2) 0.057(2) 0.0075(19) 0.0172(18) -0.0131(19)
C34 0.068(2) 0.076(3) 0.055(2) 0.008(2) 0.0257(19) -0.022(2)
C35 0.059(2) 0.078(3) 0.0429(18) 0.002(2) 0.0221(16) -0.0071(19)
C36 0.0507(17) 0.059(2) 0.0392(15) 0.0006(16) 0.0189(13) -0.0010(15)
Fe2 0.0393(2) 0.0304(2) 0.0320(2) -0.00173(18) 0.00874(16) -0.00017(18)
N9 0.0500(14) 0.0327(14) 0.0384(13) -0.0036(11) 0.0130(11) -0.0006(10)
N10 0.0438(13) 0.0425(15) 0.0375(12) -0.0036(12) 0.0075(10) 0.0043(12)
N11 0.0492(14) 0.0356(14) 0.0367(12) -0.0035(12) 0.0088(11) -0.0007(11)
N12 0.0458(13) 0.0349(14) 0.0346(11) 0.0004(11) 0.0076(10) -0.0040(10)
N13 0.0444(13) 0.0385(15) 0.0359(12) 0.0005(11) 0.0098(10) -0.0035(11)
N14 0.0456(13) 0.0346(14) 0.0393(12) -0.0020(11) 0.0109(11) 0.0037(11)
C37 0.0495(17) 0.0414(18) 0.0516(18) 0.0033(14) 0.0162(14) -0.0029(15)
C38 0.064(2) 0.048(2) 0.074(3) 0.0079(18) 0.030(2) -0.005(2)
C39 0.081(3) 0.066(3) 0.071(3) 0.004(2) 0.034(2) -0.026(2)
C40 0.081(3) 0.069(3) 0.050(2) -0.005(2) 0.019(2) -0.019(2)
C41 0.0580(18) 0.0429(18) 0.0401(17) -0.0054(15) 0.0140(15) -0.0062(14)
C42 0.0527(18) 0.0469(19) 0.0358(15) -0.0087(15) 0.0082(13) -0.0010(14)
C43 0.069(2) 0.072(3) 0.0392(18) -0.008(2) 0.0003(17) -0.0051(18)
C44 0.067(2) 0.085(3) 0.051(2) -0.009(3) -0.0114(18) 0.012(2)
C45 0.0498(19) 0.063(3) 0.064(2) -0.0021(18) 0.0000(17) 0.015(2)
C46 0.0459(17) 0.047(2) 0.0507(18) 0.0012(15) 0.0070(14) 0.0086(16)
C47 0.0556(19) 0.0444(19) 0.0469(17) -0.0139(16) 0.0088(15) 0.0011(15)
C48 0.070(2) 0.058(3) 0.065(2) -0.027(2) 0.015(2) 0.001(2)
C49 0.093(3) 0.056(3) 0.070(3) -0.028(3) 0.021(2) 0.017(2)
C50 0.083(3) 0.051(2) 0.051(2) -0.012(2) 0.0131(19) 0.0150(18)
C51 0.0575(18) 0.0400(17) 0.0364(15) -0.0005(15) 0.0113(13) 0.0045(13)
C52 0.0521(17) 0.0416(18) 0.0361(15) 0.0040(14) 0.0097(13) 0.0007(13)
C53 0.063(2) 0.058(2) 0.0383(16) 0.0046(18) 0.0068(15) 0.0047(16)
C54 0.061(2) 0.079(3) 0.0397(17) 0.008(2) -0.0038(16) -0.0026(19)
C55 0.0482(17) 0.064(3) 0.0488(18) -0.0011(18) 0.0008(14) -0.0113(19)
C56 0.0448(16) 0.0447(19) 0.0460(16) -0.0056(14) 0.0055(13) -0.0066(14)
C57 0.0473(17) 0.053(2) 0.0434(16) -0.0034(15) 0.0166(14) -0.0063(15)
C58 0.059(2) 0.062(3) 0.054(2) 0.0071(19) 0.0200(17) -0.0064(19)
C59 0.074(3) 0.056(3) 0.060(2) 0.013(2) 0.019(2) -0.015(2)
C60 0.069(2) 0.041(2) 0.057(2) 0.0055(17) 0.0130(18) -0.0091(16)
C61 0.0520(17) 0.0357(17) 0.0389(14) 0.0039(13) 0.0074(13) -0.0019(13)
C62 0.0523(17) 0.0354(16) 0.0396(15) -0.0030(14) 0.0062(13) 0.0003(13)
C63 0.074(2) 0.041(2) 0.056(2) -0.0060(18) 0.0109(18) 0.0019(17)
C64 0.080(3) 0.046(2) 0.068(3) -0.021(2) 0.017(2) 0.013(2)
C65 0.066(2) 0.062(3) 0.055(2) -0.013(2) 0.0211(18) 0.0087(19)
C66 0.0556(19) 0.044(2) 0.0501(18) -0.0049(15) 0.0196(15) 0.0039(15)
N15 0.074(3) 0.134(7) 0.113(5) -0.007(4) -0.010(3) -0.026(5)
C76 0.074(3) 0.156(9) 0.091(4) 0.016(5) 0.004(3) 0.014(6)
C67 0.100(5) 0.098(6) 0.146(8) -0.017(5) -0.017(5) -0.009(6)
C68 0.122(7) 0.103(7) 0.179(11) -0.016(6) -0.021(7) 0.006(8)
C69 0.131(8) 0.107(7) 0.168(11) -0.019(6) -0.047(8) 0.014(7)
C70 0.086(4) 0.115(7) 0.138(7) -0.017(4) -0.028(5) 0.019(6)
C71 0.057(3) 0.115(6) 0.083(4) 0.005(3) 0.007(2) -0.012(4)
C72 0.047(2) 0.121(6) 0.085(3) 0.007(3) 0.013(2) -0.013(4)
N16 0.087(4) 0.112(6) 0.122(5) 0.014(4) 0.003(4) 0.017(4)
C73 0.114(7) 0.119(9) 0.173(11) 0.023(6) 0.008(7) 0.035(8)
C74 0.129(8) 0.155(12) 0.168(11) 0.066(9) 0.040(8) 0.060(10)
C75 0.100(6) 0.195(15) 0.118(7) 0.037(8) 0.001(5) 0.019(9)
O9 0.129(5) 0.139(7) 0.198(9) 0.008(5) -0.073(6) -0.037(7)
O10 0.149(5) 0.085(3) 0.094(3) -0.023(3) 0.021(3) -0.009(3)
O11 0.173(7) 0.102(5) 0.208(9) 0.047(5) 0.103(7) 0.024(6)
O12 0.219(17) 0.85(8) 0.129(11) -0.05(3) 0.028(10) 0.01(2)
O13 0.42(2) 0.162(11) 0.136(7) -0.053(13) 0.124(11) -0.023(7)

loop_
_atom_type_symbol
_atom_type_description
_atom_type_scat_dispersion_real
_atom_type_scat_dispersion_imag
_atom_type_scat_source
C C 0.0181 0.0091 'International Tables Vol C Tables 4.2.6.8 and 6.1.1.4'
H H 0 0 'International Tables Vol C Tables 4.2.6.8 and 6.1.1.4'
N N 0.0311 0.018 'International Tables Vol C Tables 4.2.6.8 and 6.1.1.4'
O O 0.0492 0.0322 'International Tables Vol C Tables 4.2.6.8 and 6.1.1.4'
Fe Fe -1.1336 3.1974 'International Tables Vol C Tables 4.2.6.8 and 6.1.1.4'
Na Na 0.1353 0.1239 'International Tables Vol C Tables 4.2.6.8 and 6.1.1.4'

loop_
_geom_angle_atom_site_label_1
_geom_angle_atom_site_label_2
_geom_angle_atom_site_label_3
_geom_angle
_geom_angle_site_symmetry_1
_geom_angle_site_symmetry_3
O4A Na1 O4B 162.3(2) . .
O4A Na1 O3C 88.14(16) . .
O4B Na1 O3C 88.1(2) . .
O4A Na1 O4C 87.5(2) . .
O4B Na1 O4C 106.48(15) . .
O3C Na1 O4C 64.77(12) . .
O4A Na1 O7A 66.20(14) . .
O4B Na1 O7A 120.9(2) . .
O3C Na1 O7A 150.18(17) . .
O4C Na1 O7A 97.7(2) . .
O4A Na1 O3B 101.08(19) . .
O4B Na1 O3B 63.74(13) . .
O3C Na1 O3B 107.69(14) . .
O4C Na1 O3B 168.64(14) . .
O7A Na1 O3B 92.6(2) . .
O2C Na2 O2B 164.30(13) . 2_655
O2C Na2 O2A 106.22(14) . 1_554
O2B Na2 O2A 88.32(14) 2_655 1_554
O2C Na2 O1A 83.10(14) . 1_554
O2B Na2 O1A 108.83(13) 2_655 1_554
O2A Na2 O1A 65.84(11) 1_554 1_554
O2C Na2 O1B 106.96(13) . 2_655
O2B Na2 O1B 65.07(11) 2_655 2_655
O2A Na2 O1B 94.66(14) 1_554 2_655
O1A Na2 O1B 160.19(14) 1_554 2_655
O2C Na2 O1C 65.53(11) . .
O2B Na2 O1C 100.79(13) 2_655 .
O2A Na2 O1C 168.82(15) 1_554 .
O1A Na2 O1C 104.69(14) 1_554 .
O1B Na2 O1C 95.07(15) 2_655 .
C1C O1C Na2 120.1(3) . .
C2C O2C Na2 122.2(3) . .
C4C O3C Na1 121.5(3) . .
C5C O4C Na1 119.2(3) . .
O5C N1C O6C 120.8(5) . .
O5C N1C C3C 119.4(5) . .
O6C N1C C3C 119.6(4) . .
O8C N2C O7C 120.9(5) . .
O8C N2C C6C 120.5(4) . .
O7C N2C C6C 118.5(5) . .
O1C C1C C6C 125.4(4) . .
O1C C1C C2C 116.4(3) . .
C6C C1C C2C 118.3(4) . .
O2C C2C C3C 126.3(4) . .
O2C C2C C1C 115.7(4) . .
C3C C2C C1C 118.0(3) . .
C2C C3C C4C 123.8(4) . .
C2C C3C N1C 117.9(3) . .
C4C C3C N1C 118.2(4) . .
O3C C4C C3C 126.0(4) . .
O3C C4C C5C 116.1(3) . .
C3C C4C C5C 117.9(4) . .
O4C C5C C6C 126.8(4) . .
O4C C5C C4C 115.1(4) . .
C6C C5C C4C 118.2(3) . .
C5C C6C C1C 123.9(4) . .
C5C C6C N2C 118.5(3) . .
C1C C6C N2C 117.6(4) . .
C1A O1A Na2 120.7(3) . 1_556
C2A O2A Na2 119.7(3) . 1_556
C5A O4A Na1 141.7(4) . .
N2A O7A Na1 141.4(4) . .
O5A1 N1A O6A1 123(2) . .
O6A N1A O5A 114.5(13) . .
O6A N1A C3A 133.3(11) . .
O5A1 N1A C3A 120.5(16) . .
O6A1 N1A C3A 115.0(10) . .
O5A N1A C3A 110.1(8) . .
O7A N2A O8A1 111.5(6) . .
O7A N2A O8A 109.2(7) . .
O7A N2A C6A 123.4(4) . .
O8A1 N2A C6A 116.9(6) . .
O8A N2A C6A 112.0(7) . .
O1A C1A C6A 126.9(4) . .
O1A C1A C2A 115.2(4) . .
C6A C1A C2A 117.9(3) . .
O2A C2A C3A 125.5(4) . .
O2A C2A C1A 117.3(3) . .
C3A C2A C1A 117.1(3) . .
C4A C3A C2A 124.9(4) . .
C4A C3A N1A 116.8(4) . .
C2A C3A N1A 117.9(4) . .
O3A C4A C3A 124.7(5) . .
O3A C4A C5A 117.2(4) . .
C3A C4A C5A 118.0(4) . .
O4A C5A C6A 127.6(4) . .
O4A C5A C4A 114.5(4) . .
C6A C5A C4A 117.9(4) . .
C5A C6A C1A 123.7(4) . .
C5A C6A N2A 117.8(4) . .
C1A C6A N2A 118.5(4) . .
C1B O1B Na2 121.6(3) . 2_645
C2B O2B Na2 121.8(2) . 2_645
C4B O3B Na1 120.4(3) . .
C5B O4B Na1 125.7(3) . .
O5B N1B O6B 122.7(5) . .
O5B N1B C3B 118.4(5) . .
O6B N1B C3B 118.9(5) . .
O8B N2B O7B 119.2(4) . .
O8B N2B C6B 121.3(5) . .
O7B N2B C6B 118.7(5) . .
O1B C1B C6B 126.8(4) . .
O1B C1B C2B 115.2(4) . .
C6B C1B C2B 118.0(3) . .
O2B C2B C3B 126.1(3) . .
O2B C2B C1B 115.8(3) . .
C3B C2B C1B 118.1(3) . .
C4B C3B C2B 124.1(3) . .
C4B C3B N1B 117.5(4) . .
C2B C3B N1B 118.4(4) . .
O3B C4B C3B 127.6(3) . .
O3B C4B C5B 115.0(4) . .
C3B C4B C5B 117.3(4) . .
O4B C5B C6B 126.4(4) . .
O4B C5B C4B 114.4(4) . .
C6B C5B C4B 119.2(4) . .
C5B C6B C1B 123.3(4) . .
C5B C6B N2B 118.0(4) . .
C1B C6B N2B 118.7(4) . .
N6 Fe1 N7 172.80(12) . .
N6 Fe1 N3 94.55(13) . .
N7 Fe1 N3 89.77(13) . .
N6 Fe1 N4 89.80(13) . .
N7 Fe1 N4 96.55(13) . .
N3 Fe1 N4 81.31(13) . .
N6 Fe1 N8 92.39(13) . .
N7 Fe1 N8 81.42(13) . .
N3 Fe1 N8 96.15(13) . .
N4 Fe1 N8 176.78(13) . .
N6 Fe1 N5 81.71(14) . .
N7 Fe1 N5 94.23(13) . .
N3 Fe1 N5 175.34(14) . .
N4 Fe1 N5 95.83(12) . .
N8 Fe1 N5 86.82(11) . .
C7 N3 C11 118.2(3) . .
C7 N3 Fe1 126.6(3) . .
C11 N3 Fe1 115.2(3) . .
C16 N4 C12 118.0(3) . .
C16 N4 Fe1 126.3(3) . .
C12 N4 Fe1 115.6(3) . .
C17 N5 C21 118.4(3) . .
C17 N5 Fe1 126.8(3) . .
C21 N5 Fe1 114.6(3) . .
C26 N6 C22 118.0(4) . .
C26 N6 Fe1 126.6(3) . .
C22 N6 Fe1 115.1(3) . .
C27 N7 C31 118.3(4) . .
C27 N7 Fe1 126.5(3) . .
C31 N7 Fe1 115.2(2) . .
C32 N8 C36 118.6(3) . .
C32 N8 Fe1 114.8(2) . .
C36 N8 Fe1 126.2(3) . .
N3 C7 C8 122.6(5) . .
N3 C7 H7 118.7 . .
C8 C7 H7 118.7 . .
C9 C8 C7 118.8(5) . .
C9 C8 H8 120.6 . .
C7 C8 H8 120.6 . .
C10 C9 C8 119.2(4) . .
C10 C9 H9 120.4 . .
C8 C9 H9 120.4 . .
C9 C10 C11 119.7(5) . .
C9 C10 H10 120.1 . .
C11 C10 H10 120.1 . .
N3 C11 C10 121.4(4) . .
N3 C11 C12 114.0(3) . .
C10 C11 C12 124.5(4) . .
N4 C12 C13 121.7(4) . .
N4 C12 C11 113.8(3) . .
C13 C12 C11 124.4(4) . .
C14 C13 C12 119.7(4) . .
C14 C13 H13 120.1 . .
C12 C13 H13 120.1 . .
C13 C14 C15 119.1(4) . .
C13 C14 H14 120.5 . .
C15 C14 H14 120.5 . .
C14 C15 C16 118.8(4) . .
C14 C15 H15 120.6 . .
C16 C15 H15 120.6 . .
N4 C16 C15 122.7(4) . .
N4 C16 H16 118.7 . .
C15 C16 H16 118.7 . .
N5 C17 C18 122.4(5) . .
N5 C17 H17 118.8 . .
C18 C17 H17 118.8 . .
C19 C18 C17 119.4(5) . .
C19 C18 H18 120.3 . .
C17 C18 H18 120.3 . .
C18 C19 C20 119.3(4) . .
C18 C19 H19 120.4 . .
C20 C19 H19 120.4 . .
C21 C20 C19 118.2(5) . .
C21 C20 H20 120.9 . .
C19 C20 H20 120.9 . .
N5 C21 C20 122.3(5) . .
N5 C21 C22 114.3(3) . .
C20 C21 C22 123.4(4) . .
N6 C22 C23 121.8(4) . .
N6 C22 C21 114.1(4) . .
C23 C22 C21 124.1(4) . .
C22 C23 C24 118.8(5) . .
C22 C23 H23 120.6 . .
C24 C23 H23 120.6 . .
C25 C24 C23 119.2(5) . .
C25 C24 H24 120.4 . .
C23 C24 H24 120.4 . .
C24 C25 C26 120.0(5) . .
C24 C25 H25 120 . .
C26 C25 H25 120 . .
N6 C26 C25 122.1(5) . .
N6 C26 H26 118.9 . .
C25 C26 H26 118.9 . .
N7 C27 C28 122.0(4) . .
N7 C27 H27 119 . .
C28 C27 H27 119 . .
C29 C28 C27 119.8(4) . .
C29 C28 H28 120.1 . .
C27 C28 H28 120.1 . .
C30 C29 C28 118.4(5) . .
C30 C29 H29 120.8 . .
C28 C29 H29 120.8 . .
C29 C30 C31 119.8(5) . .
C29 C30 H30 120.1 . .
C31 C30 H30 120.1 . .
N7 C31 C30 121.6(4) . .
N7 C31 C32 114.0(3) . .
C30 C31 C32 124.4(4) . .
N8 C32 C33 121.7(4) . .
N8 C32 C31 114.1(3) . .
C33 C32 C31 124.2(4) . .
C32 C33 C34 119.3(5) . .
C32 C33 H33 120.4 . .
C34 C33 H33 120.4 . .
C35 C34 C33 119.0(4) . .
C35 C34 H34 120.5 . .
C33 C34 H34 120.5 . .
C34 C35 C36 119.3(4) . .
C34 C35 H35 120.4 . .
C36 C35 H35 120.4 . .
N8 C36 C35 122.1(4) . .
N8 C36 H36 119 . .
C35 C36 H36 119 . .
N12 Fe2 N14 94.09(12) . .
N12 Fe2 N10 172.89(13) . .
N14 Fe2 N10 91.35(13) . .
N12 Fe2 N9 93.41(12) . .
N14 Fe2 N9 93.83(13) . .
N10 Fe2 N9 81.64(13) . .
N12 Fe2 N11 81.65(12) . .
N14 Fe2 N11 172.90(12) . .
N10 Fe2 N11 93.38(13) . .
N9 Fe2 N11 92.11(12) . .
N12 Fe2 N13 90.55(12) . .
N14 Fe2 N13 81.24(13) . .
N10 Fe2 N13 94.81(13) . .
N9 Fe2 N13 173.88(13) . .
N11 Fe2 N13 93.08(13) . .
C37 N9 C41 118.4(3) . .
C37 N9 Fe2 126.8(3) . .
C41 N9 Fe2 114.8(3) . .
C46 N10 C42 118.7(3) . .
C46 N10 Fe2 126.4(3) . .
C42 N10 Fe2 114.8(3) . .
C47 N11 C51 118.2(3) . .
C47 N11 Fe2 126.9(3) . .
C51 N11 Fe2 114.8(3) . .
C56 N12 C52 118.4(3) . .
C56 N12 Fe2 126.3(3) . .
C52 N12 Fe2 115.3(2) . .
C61 N13 C57 118.3(3) . .
C61 N13 Fe2 115.2(2) . .
C57 N13 Fe2 126.5(3) . .
C66 N14 C62 117.3(3) . .
C66 N14 Fe2 126.8(3) . .
C62 N14 Fe2 115.9(2) . .
N9 C37 C38 122.9(4) . .
N9 C37 H37 118.6 . .
C38 C37 H37 118.6 . .
C37 C38 C39 118.9(4) . .
C37 C38 H38 120.6 . .
C39 C38 H38 120.6 . .
C40 C39 C38 119.0(3) . .
C40 C39 H39 120.5 . .
C38 C39 H39 120.5 . .
C39 C40 C41 119.6(4) . .
C39 C40 H40 120.2 . .
C41 C40 H40 120.2 . .
N9 C41 C40 121.2(4) . .
N9 C41 C42 114.2(3) . .
C40 C41 C42 124.6(4) . .
N10 C42 C43 121.4(4) . .
N10 C42 C41 114.5(3) . .
C43 C42 C41 124.1(4) . .
C44 C43 C42 119.2(5) . .
C44 C43 H43 120.4 . .
C42 C43 H43 120.4 . .
C43 C44 C45 119.3(4) . .
C43 C44 H44 120.4 . .
C45 C44 H44 120.4 . .
C46 C45 C44 119.0(4) . .
C46 C45 H45 120.5 . .
C44 C45 H45 120.5 . .
N10 C46 C45 122.4(4) . .
N10 C46 H46 118.8 . .
C45 C46 H46 118.8 . .
N11 C47 C48 122.4(4) . .
N11 C47 H47 118.8 . .
C48 C47 H47 118.8 . .
C49 C48 C47 118.8(4) . .
C49 C48 H48 120.6 . .
C47 C48 H48 120.6 . .
C50 C49 C48 119.8(4) . .
C50 C49 H49 120.1 . .
C48 C49 H49 120.1 . .
C49 C50 C51 119.3(4) . .
C49 C50 H50 120.3 . .
C51 C50 H50 120.3 . .
N11 C51 C50 121.4(4) . .
N11 C51 C52 113.8(3) . .
C50 C51 C52 124.7(4) . .
N12 C52 C53 121.5(4) . .
N12 C52 C51 114.4(3) . .
C53 C52 C51 124.1(4) . .
C54 C53 C52 119.8(4) . .
C54 C53 H53 120.1 . .
C52 C53 H53 120.1 . .
C53 C54 C55 118.9(4) . .
C53 C54 H54 120.5 . .
C55 C54 H54 120.5 . .
C54 C55 C56 118.9(4) . .
C54 C55 H55 120.5 . .
C56 C55 H55 120.5 . .
N12 C56 C55 122.4(4) . .
N12 C56 H56 118.8 . .
C55 C56 H56 118.8 . .
N13 C57 C58 122.0(4) . .
N13 C57 H57 119 . .
C58 C57 H57 119 . .
C59 C58 C57 119.4(4) . .
C59 C58 H58 120.3 . .
C57 C58 H58 120.3 . .
C58 C59 C60 118.8(4) . .
C58 C59 H59 120.6 . .
C60 C59 H59 120.6 . .
C59 C60 C61 119.7(4) . .
C59 C60 H60 120.2 . .
C61 C60 H60 120.2 . .
N13 C61 C60 121.8(4) . .
N13 C61 C62 114.3(3) . .
C60 C61 C62 123.9(4) . .
N14 C62 C63 122.5(4) . .
N14 C62 C61 113.4(3) . .
C63 C62 C61 124.1(4) . .
C62 C63 C64 119.5(4) . .
C62 C63 H63 120.3 . .
C64 C63 H63 120.3 . .
C65 C64 C63 118.7(4) . .
C65 C64 H64 120.6 . .
C63 C64 H64 120.6 . .
C64 C65 C66 119.1(4) . .
C64 C65 H65 120.5 . .
C66 C65 H65 120.5 . .
N14 C66 C65 122.9(4) . .
N14 C66 H66 118.6 . .
C65 C66 H66 118.6 . .
C71 N15 C67 118.8(7) . .
C75 C76 C72 118.6(12) . .
C75 C76 H76 120.7 . .
C72 C76 H76 120.7 . .
N15 C67 C68 122.4(9) . .
N15 C67 H67 118.8 . .
C68 C67 H67 118.8 . .
C67 C68 C69 118.4(12) . .
C67 C68 H68 120.8 . .
C69 C68 H68 120.8 . .
C70 C69 C68 120.1(10) . .
C70 C69 H69 119.9 . .
C68 C69 H69 119.9 . .
C69 C70 C71 117.8(9) . .
C69 C70 H70 121.1 . .
C71 C70 H70 121.1 . .
N15 C71 C70 122.3(9) . .
N15 C71 C72 117.1(7) . .
C70 C71 C72 120.4(8) . .
N16 C72 C76 122.1(10) . .
N16 C72 C71 118.1(6) . .
C76 C72 C71 119.8(8) . .
C72 N16 C73 117.3(9) . .
C74 C73 N16 125.4(15) . .
C74 C73 H73 117.3 . .
N16 C73 H73 117.3 . .
C73 C74 C75 116.1(13) . .
C73 C74 H74 122 . .
C75 C74 H74 122 . .
C76 C75 C74 120.5(10) . .
C76 C75 H75 119.8 . .
C74 C75 H75 119.8 . .

loop_
_geom_bond_atom_site_label_1
_geom_bond_atom_site_label_2
_geom_bond_site_symmetry_2
_geom_bond_distance
Na1 O4A . 2.312(5)
Na1 O4B . 2.366(5)
Na1 O3C . 2.407(4)
Na1 O4C . 2.477(4)
Na1 O7A . 2.492(5)
Na1 O3B . 2.508(4)
Na2 O2C . 2.413(4)
Na2 O2B 2_655 2.421(4)
Na2 O2A 1_554 2.428(3)
Na2 O1A 1_554 2.432(4)
Na2 O1B 2_655 2.441(4)
Na2 O1C . 2.450(3)
O1C C1C . 1.236(6)
O2C C2C . 1.227(5)
O3C C4C . 1.226(6)
O4C C5C . 1.230(5)
O5C N1C . 1.208(6)
O6C N1C . 1.252(7)
O7C N2C . 1.207(7)
O8C N2C . 1.195(7)
N1C C3C . 1.444(5)
N2C C6C . 1.452(6)
C1C C6C . 1.426(5)
C1C C2C . 1.551(5)
C2C C3C . 1.423(6)
C3C C4C . 1.428(5)
C4C C5C . 1.557(6)
C5C C6C . 1.413(6)
O1A C1A . 1.226(5)
O2A C2A . 1.233(5)
O3A C4A . 1.243(6)
O4A C5A . 1.230(6)
O5A N1A . 1.399(13)
O5A1 N1A . 1.087(17)
O6A N1A . 0.992(15)
O6A1 N1A . 1.281(18)
O7A N2A . 1.189(7)
O8A N2A . 1.341(13)
O8A1 N2A . 1.318(10)
N1A C3A . 1.456(7)
N2A C6A . 1.432(6)
C1A C6A . 1.418(6)
C1A C2A . 1.551(6)
C2A C3A . 1.415(5)
C3A C4A . 1.389(6)
C4A C5A . 1.547(6)
C5A C6A . 1.417(6)
O1B C1B . 1.227(5)
O2B C2B . 1.228(5)
O3B C4B . 1.227(5)
O4B C5B . 1.228(6)
O5B N1B . 1.216(7)
O6B N1B . 1.222(7)
O7B N2B . 1.259(7)
O8B N2B . 1.185(7)
N1B C3B . 1.447(5)
N2B C6B . 1.445(5)
C1B C6B . 1.417(6)
C1B C2B . 1.557(5)
C2B C3B . 1.419(6)
C3B C4B . 1.417(6)
C4B C5B . 1.547(5)
C5B C6B . 1.414(6)
Fe1 N6 . 1.962(3)
Fe1 N7 . 1.966(3)
Fe1 N3 . 1.972(3)
Fe1 N4 . 1.973(3)
Fe1 N8 . 1.974(3)
Fe1 N5 . 1.981(3)
N3 C7 . 1.336(5)
N3 C11 . 1.352(5)
N4 C16 . 1.344(5)
N4 C12 . 1.345(5)
N5 C17 . 1.334(5)
N5 C21 . 1.348(5)
N6 C26 . 1.338(5)
N6 C22 . 1.355(5)
N7 C27 . 1.347(5)
N7 C31 . 1.348(5)
N8 C32 . 1.347(5)
N8 C36 . 1.348(5)
C7 C8 . 1.383(6)
C7 H7 . 0.93
C8 C9 . 1.375(9)
C8 H8 . 0.93
C9 C10 . 1.361(9)
C9 H9 . 0.93
C10 C11 . 1.388(6)
C10 H10 . 0.93
C11 C12 . 1.476(6)
C12 C13 . 1.387(6)
C13 C14 . 1.369(8)
C13 H13 . 0.93
C14 C15 . 1.374(8)
C14 H14 . 0.93
C15 C16 . 1.386(6)
C15 H15 . 0.93
C16 H16 . 0.93
C17 C18 . 1.382(6)
C17 H17 . 0.93
C18 C19 . 1.361(10)
C18 H18 . 0.93
C19 C20 . 1.394(10)
C19 H19 . 0.93
C20 C21 . 1.385(6)
C20 H20 . 0.93
C21 C22 . 1.472(6)
C22 C23 . 1.382(7)
C23 C24 . 1.389(10)
C23 H23 . 0.93
C24 C25 . 1.343(10)
C24 H24 . 0.93
C25 C26 . 1.385(7)
C25 H25 . 0.93
C26 H26 . 0.93
C27 C28 . 1.377(7)
C27 H27 . 0.93
C28 C29 . 1.375(9)
C28 H28 . 0.93
C29 C30 . 1.373(8)
C29 H29 . 0.93
C30 C31 . 1.386(6)
C30 H30 . 0.93
C31 C32 . 1.466(5)
C32 C33 . 1.377(6)
C33 C34 . 1.392(8)
C33 H33 . 0.93
C34 C35 . 1.365(9)
C34 H34 . 0.93
C35 C36 . 1.383(6)
C35 H35 . 0.93
C36 H36 . 0.93
Fe2 N12 . 1.970(3)
Fe2 N14 . 1.975(3)
Fe2 N10 . 1.975(3)
Fe2 N9 . 1.975(3)
Fe2 N11 . 1.979(3)
Fe2 N13 . 1.985(3)
N9 C37 . 1.341(5)
N9 C41 . 1.357(5)
N10 C46 . 1.347(5)
N10 C42 . 1.353(5)
N11 C47 . 1.339(5)
N11 C51 . 1.364(5)
N12 C56 . 1.344(5)
N12 C52 . 1.349(5)
N13 C61 . 1.350(5)
N13 C57 . 1.354(5)
N14 C66 . 1.350(5)
N14 C62 . 1.355(5)
C37 C38 . 1.382(6)
C37 H37 . 0.93
C38 C39 . 1.384(6)
C38 H38 . 0.93
C39 C40 . 1.376(6)
C39 H39 . 0.93
C40 C41 . 1.395(6)
C40 H40 . 0.93
C41 C42 . 1.465(6)
C42 C43 . 1.398(5)
C43 C44 . 1.379(8)
C43 H43 . 0.93
C44 C45 . 1.384(9)
C44 H44 . 0.93
C45 C46 . 1.383(6)
C45 H45 . 0.93
C46 H46 . 0.93
C47 C48 . 1.387(6)
C47 H47 . 0.93
C48 C49 . 1.372(8)
C48 H48 . 0.93
C49 C50 . 1.366(8)
C49 H49 . 0.93
C50 C51 . 1.385(6)
C50 H50 . 0.93
C51 C52 . 1.473(6)
C52 C53 . 1.392(5)
C53 C54 . 1.370(7)
C53 H53 . 0.93
C54 C55 . 1.380(8)
C54 H54 . 0.93
C55 C56 . 1.390(5)
C55 H55 . 0.93
C56 H56 . 0.93
C57 C58 . 1.383(6)
C57 H57 . 0.93
C58 C59 . 1.376(8)
C58 H58 . 0.93
C59 C60 . 1.380(7)
C59 H59 . 0.93
C60 C61 . 1.382(6)
C60 H60 . 0.93
C61 C62 . 1.484(5)
C62 C63 . 1.374(6)
C63 C64 . 1.389(8)
C63 H63 . 0.93
C64 C65 . 1.373(8)
C64 H64 . 0.93
C65 C66 . 1.385(6)
C65 H65 . 0.93
C66 H66 . 0.93
N15 C71 . 1.336(11)
N15 C67 . 1.336(15)
C76 C75 . 1.34(2)
C76 C72 . 1.400(10)
C76 H76 . 0.93
C67 C68 . 1.361(16)
C67 H67 . 0.93
C68 C69 . 1.380(15)
C68 H68 . 0.93
C69 C70 . 1.370(16)
C69 H69 . 0.93
C70 C71 . 1.381(11)
C70 H70 . 0.93
C71 C72 . 1.463(13)
C72 N16 . 1.320(12)
N16 C73 . 1.350(15)
C73 C74 . 1.333(18)
C73 H73 . 0.93
C74 C75 . 1.42(2)
C74 H74 . 0.93
C75 H75 . 0.93
O9 H9A . 0.97
O9 H9B . 0.79
O10 H10A . 1.00
O10 H10B . 1.02
O11 H11A . 0.97
O11 H11B . 0.97
O12 H12A . 0.97
O12 H12B . 0.98
O13 H13A . 0.92
O13 H13B . 0.96

loop_
_geom_hbond_atom_site_label_D
_geom_hbond_atom_site_label_H
_geom_hbond_atom_site_label_A
_geom_hbond_distance_DH
_geom_hbond_distance_HA
_geom_hbond_distance_DA
_geom_hbond_angle_DHA
_geom_hbond_site_symmetry_A
_geom_hbond_publ_flag
C7 H7 N8 0.93 2.59 3.113(5) 115.7 . yes
C16 H16 N5 0.93 2.58 3.100(5) 115.7 . yes
C17 H17 O5A^a 0.93 2.55 3.271(14) 134.9 2_545 yes
C17 H17 N7 0.93 2.55 3.061(5) 114.6 . yes
C23 H23 O7A 0.93 2.59 3.473(7) 157.7 1_454 yes
C23 H23 O8A^a 0.93 2.6 3.080(11) 112.4 1_454 yes
C26 H26 N3 0.93 2.54 3.052(6) 115.2 . yes
C27 H27 N4 0.93 2.61 3.119(6) 115.1 . yes
C28 H28 O8B 0.93 2.59 3.221(7) 125.9 1_455 yes
C36 H36 N6 0.93 2.47 2.982(5) 114.8 . yes
C37 H37 O2C 0.93 2.52 3.279(5) 139.2 1_656 yes
C37 H37 N12 0.93 2.52 3.034(5) 115.3 . yes
C40 H40 O9 0.93 2.6 3.355(8) 138.8 . yes
C43 H43 O7A 0.93 2.58 3.239(6) 128.3 . yes
C46 H46 O2B 0.93 2.47 3.246(5) 141.1 2_656 yes
C46 H46 N13 0.93 2.56 3.078(5) 115.7 . yes
C47 H47 O1A 0.93 2.63 3.327(5) 132.1 . yes
C47 H47 O8A^a 0.93 2.5 3.122(11) 124.6 . yes
C47 H47 N10 0.93 2.53 3.042(5) 115.3 . yes
C48 H48 O8A1^b 0.93 2.55 3.254(10) 132.8 . yes
C53 H53 O10 0.93 2.54 3.364(8) 147.5 1_556 yes
C56 H56 O1B 0.93 2.42 3.123(5) 132 2_756 yes
C56 H56 O8B 0.93 2.66 3.162(7) 114.5 2_756 yes
C56 H56 N14 0.93 2.53 3.045(5) 115.1 . yes
C57 H57 O8C 0.93 2.66 3.258(8) 122.8 1_556 yes
C57 H57 N11 0.93 2.51 3.031(5) 115.3 . yes
C66 H66 O6A^a 0.93 2.6 3.136(12) 116.8 1_655 yes
C66 H66 N9 0.93 2.53 3.051(5) 115.4 . yes
C74 H74 O8A1^b 0.93 2.58 3.22(2) 126.4 1_554 yes
O9 H9B O12 0.792(11) 2.44(2) 2.91(2) 119.1(11) . yes
O10 H10A O12 1.005(7) 1.92(3) 2.78(2) 142.2(8) . yes
O10 H10B O4A 1.021(6) 1.901(5) 2.845(8) 152.3(5) 1_655 yes
O11 H11A O3B 0.973(9) 2.197(4) 2.941(8) 132.3(5) . yes
O12 H12A O3A 0.97(2) 2.254(6) 2.926(18) 125.2(12) 1_655 yes

loop_
_geom_torsion_atom_site_label_1
_geom_torsion_atom_site_label_2
_geom_torsion_atom_site_label_3
_geom_torsion_atom_site_label_4
_geom_torsion
_geom_torsion_site_symmetry_1
Na2 O1C C1C C6C -179.5(3) .
Na2 O1C C1C C2C -1.7(5) .
Na2 O2C C2C C3C -178.9(3) .
Na2 O2C C2C C1C 2.9(5) .
O1C C1C C2C O2C -0.7(6) .
C6C C1C C2C O2C 177.2(4) .
O1C C1C C2C C3C -179.1(4) .
C6C C1C C2C C3C -1.2(6) .
O2C C2C C3C C4C -176.7(4) .
C1C C2C C3C C4C 1.5(6) .
O2C C2C C3C N1C -1.1(7) .
C1C C2C C3C N1C 177.1(4) .
O5C N1C C3C C2C 34.6(7) .
O6C N1C C3C C2C -140.8(5) .
O5C N1C C3C C4C -149.5(6) .
O6C N1C C3C C4C 35.1(7) .
Na1 O3C C4C C3C -168.4(3) .
Na1 O3C C4C C5C 13.9(5) .
C2C C3C C4C O3C -179.9(4) .
N1C C3C C4C O3C 4.5(7) .
C2C C3C C4C C5C -2.3(6) .
N1C C3C C4c C5C -177.9(4) .
Na1 O4C C5C C6C 165.6(3) .
Na1 O4C C5C C4C -14.9(5) .
O3C C4C C5C O4C 1.1(6) .
C3C C4C C5C O4C -176.7(4) .
O3C C4C C5C C6C -179.3(4) .
C3C C4C C5C C6C 2.8(6) .
O4C C5C C6C C1C 176.7(4) .
C4C C5C C6C C1C -2.8(6) .
O4C C5C C6C N2C -2.8(7) .
C4C C5C C6C N2C 177.8(4) .
O1C C1C C6C C5C 179.7(4) .
C2C C1C C6C C5C 1.9(6) .
O1C C1C C6C N2C -0.8(7) .
C2C C1C C6C N2C -178.6(4) .
O8C N2C C6C C5C 138.2(7) .
O7C N2C C6C C5C -45.7(8) .
O8C N2C C6C C1C -41.3(8) .
O7C N2C C6C C1C 134.8(6) .
Na1 O7A N2A O8A1 151.7(9) .
Na1 O7A N2A O8A -130.4(10) .
Na1 O7A N2A C6A 4.3(15) .
Na2 O1A C1A C6A -169.1(3) 1_556
Na2 O1A C1A C2A 11.4(5) 1_556
Na2 O2A C2A C3A 176.8(4) 1_556
Na2 O2A C2A C1A -4.5(5) 1_556
O1A C1A C2A O2A -4.6(6) .
C6A C1A C2A O2A 175.9(4) .
O1A C1A C2A C3A 174.3(4) .
C6A C1A C2A C3A -5.3(6) .
O2A C2A C3A C4A -171.7(5) .
C1A C2A C3A C4A 9.6(7) .
O2A C2A C3A N1A 0.5(8) .
C1A C2A C3A N1A -178.2(5) .
O6A N1A C3A C4A 132.2(18) .
O5A1 N1A C3A C4A -118(3) .
O6A1 N1A C3A C4A 76.5(19) .
O5A N1A C3A C4A -65.3(9) .
O6A N1A C3A C2A -41(2) .
O5A1 N1A C3A C2A 69(3) .
O6A1 N1A C3A C2A -96.3(18) .
O5A N1A C3A C2A 121.8(8) .
C2A C3A C4A O3A 170.4(6) .
N1A C3A C4A O3A -1.9(10) .
C2A C3A C4A C5A -7.9(8) .
N1A C3A C4A C5A 179.8(5) .
Na1 O4A C5A C6A -18.3(12) .
Na1 O4A C5A C4A 162.5(6) .
O3A C4A C5A O4A 2.7(8) .
C3A C4A C5A O4A -178.8(6) .
O3A C4A C5A C6A -176.6(5) .
C3A C4A C5A C6A 1.9(7) .
O4A C5A C6A C1A -177.4(6) .
C4A C5A C6A C1A 1.8(7) .
O4A C5A C6A N2A 3.1(9) .
C4A C5A C6A N2A -177.7(5) .
O1A C1A C6A C5A -179.6(5) .
C2A C1A C6A C5A -0.1(7) .
O1A C1A C6A N2A 0.0(8) .
C2A C1A C6A N2A 179.4(5) .
O7A N2A C6A C5A 2.6(11) .
O8A1 N2A C6A C5A -143.2(8) .
O8A N2A C6A C5A 136.3(9) .
O7A N2A C6A C1A -177.0(7) .
O8A1 N2A C6A C1A 37.2(10) .
O8A N2A C6A C1A -43.3(10) .
Na2 O1B C1B C6B 177.4(3) 2_645
Na2 O1B C1B C2B -1.6(5) 2_645
Na2 O2B C2B C3B -174.2(3) 2_645
Na2 O2B C2B C1B 7.7(4) 2_645
O1B C1B C2B O2B -4.0(5) .
C6B C1B C2B O2B 177.0(3) .
O1B C1B C2B C3B 177.7(4) .
C6B C1B C2B C3B -1.3(5) .
O2B C2B C3B C4B -177.9(4) .
C1B C2B C3B C4B 0.2(5) .
O2B C2B C3B N1B 4.8(6) .
C1B C2B C3B N1B -177.1(3) .
O5B N1B C3B C4B -143.6(5) .
O6B N1B C3B C4B 39.0(6) .
O5B N1B C3B C2B 33.9(7) .
O6B N1B C3B C2B -143.6(5) .
Na1 O3B C4B C3B 177.5(3) .
Na1 O3B C4B C5B -0.7(5) .
C2B C3B C4B O3B -176.1(4) .
N1B C3B C4B O3B 1.2(6) .
C2B C3B C4B C5B 2.1(5) .
N1B C3B C4B C5B 179.3(4) .
Na1 O4B C5B C6B -170.4(4) .
Na1 O4B C5B C4B 10.8(8) .
O3B C4B C5B O4B -6.0(7) .
C3B C4B C5B O4B 175.6(5) .
O3B C4B C5B C6B 175.1(4) .
C3B C4B C5B C6B -3.3(6) .
O4B C5B C6B C1B -176.5(6) .
C4B C5B C6B C1B 2.3(6) .
O4B C5B C6B N2B 5.1(8) .
C4B C5B C6B N2B -176.2(4) .
O1B C1B C6B C5B -178.9(4) .
C2B C1B C6B C5B 0.0(6) .
O1B C1B C6B N2B -0.5(7) .
C2B C1B C6B N2B 178.4(3) .
O8B N2B C6B C5B -162.2(5) .
O7B N2B C6B C5B 27.4(6) .
O8B N2B C6B C1B 19.3(7) .
O7B N2B C6B C1B -151.2(5) .
C11 N3 C7 C8 -1.3(7) .
Fe1 N3 C7 C8 179.0(4) .
N3 C7 C8 C9 2.2(8) .
C7 C8 C9 C10 -1.1(8) .
C8 C9 C10 C11 -0.7(8) .
C7 N3 C11 C10 -0.6(6) .
Fe1 N3 C11 C10 179.1(3) .
C7 N3 C11 C12 178.0(4) .
Fe1 N3 C11 C12 -2.3(4) .
C9 C10 C11 N3 1.6(7) .
C9 C10 C11 C12 -176.8(4) .
C16 N4 C12 C13 -1.7(6) .
Fe1 N4 C12 C13 175.0(3) .
C16 N4 C12 C11 -179.2(4) .
Fe1 N4 C12 C11 -2.5(4) .
N3 C11 C12 N4 3.1(5) .
C10 C11 C12 N4 -178.4(4) .
N3 C11 C12 C13 -174.3(4) .
C10 C11 C12 C13 4.2(7) .
N4 C12 C13 C14 2.1(7) .
C11 C12 C13 C14 179.3(4) .
C12 C13 C14 C15 -1.3(7) .
C13 C14 C15 C16 0.1(8) .
C12 N4 C16 C15 0.5(6) .
Fe1 N4 C16 C15 -175.8(4) .
C14 C15 C16 N4 0.3(8) .
C21 N5 C17 C18 -0.4(6) .
Fe1 N5 C17 C18 -175.2(4) .
N5 C17 C18 C19 0.1(8) .
C17 C18 C19 C20 0.0(9) .
C18 C19 C20 C21 0.2(9) .
C17 N5 C21 C20 0.7(6) .
Fe1 N5 C21 C20 176.0(4) .
C17 N5 C21 C22 -178.2(3) .
Fe1 N5 C21 C22 -2.8(4) .
C19 C20 C21 N5 -0.5(7) .
C19 C20 C21 C22 178.2(5) .
C26 N6 C22 C23 1.3(6) .
Fe1 N6 C22 C23 -172.9(4) .
C26 N6 C22 C21 178.7(3) .
Fe1 N6 C22 C21 4.4(4) .
N5 C21 C22 N6 -1.0(5) .
C20 C21 C22 N6 -179.8(4) .
N5 C21 C22 C23 176.2(4) .
C20 C21 C22 C23 -2.6(7) .
N6 C22 C23 C24 0.0(8) .
C21 C22 C23 C24 -177.1(5) .
C22 C23 C24 C25 -1.5(10) .
C23 C24 C25 C26 1.7(10) .
C22 N6 C26 C25 -1.2(7) .
Fe1 N6 C26 C25 172.3(4) .
C24 C25 C26 N6 -0.4(9) .
C31 N7 C27 C28 0.6(6) .
Fe1 N7 C27 C28 -178.2(3) .
N7 C27 C28 C29 1.5(7) .
C27 C28 C29 C30 -1.7(8) .
C28 C29 C30 C31 -0.2(8) .
C27 N7 C31 C30 -2.5(5) .
Fe1 N7 C31 C30 176.4(3) .
C27 N7 C31 C32 177.6(3) .
Fe1 N7 C31 C32 -3.5(4) .
C29 C30 C31 N7 2.4(7) .
C29 C30 C31 C32 -177.8(4) .
C36 N8 C32 C33 -1.1(5) .
Fe1 N8 C32 C33 172.0(3) .
C36 N8 C32 C31 179.9(3) .
Fe1 N8 C32 C31 -7.0(4) .
N7 C31 C32 N8 6.9(4) .
C30 C31 C32 N8 -173.0(4) .
N7 C31 C32 C33 -172.1(4) .
C30 C31 C32 C33 8.0(6) .
N8 C32 C33 C34 1.9(6) .
C31 C32 C33 C34 -179.2(4) .
C32 C33 C34 C35 -1.6(7) .
C33 C34 C35 C36 0.6(7) .
C32 N8 C36 C35 0.0(5) .
Fe1 N8 C36 C35 -172.2(3) .
C34 C35 C36 N8 0.2(7) .
C41 N9 C37 C38 -1.6(6) .
Fe2 N9 C37 C38 179.4(3) .
N9 C37 C38 C39 1.5(7) .
C37 C38 C39 C40 0.3(7) .
C38 C39 C40 C41 -1.8(7) .
C37 N9 C41 C40 0.0(6) .
Fe2 N9 C41 C40 179.1(4) .
C37 N9 C41 C42 180.0(3) .
Fe2 N9 C41 C42 -1.0(4) .
C39 C40 C41 N9 1.8(7) .
C39 C40 C41 C42 -178.2(4) .
C46 N10 C42 C43 -0.9(6) .
Fe2 N10 C42 C43 177.0(3) .
C46 N10 C42 C41 -179.9(4) .
Fe2 N10 C42 C41 -2.1(4) .
N9 C41 C42 N10 2.0(5) .
C40 C41 C42 N10 -178.0(4) .
N9 C41 C42 C43 -177.1(4) .
C40 C41 C42 C43 2.9(7) .
N10 C42 C43 C44 0.2(7) .
C41 C42 C43 C44 179.2(5) .
C42 C43 C44 C45 1.0(8) .
C43 C44 C45 C46 -1.4(8) .
C42 N10 C46 C45 0.4(6) .
Fe2 N10 C46 C45 -177.2(3) .
C44 C45 C46 N10 0.8(7) .
C51 N11 C47 C48 -0.4(7) .
Fe2 N11 C47 C48 -176.3(4) .
N11 C47 C48 C49 -0.2(8) .
C47 C48 C49 C50 -0.4(9) .
C48 C49 C50 C51 1.7(9) .
C47 N11 C51 C50 1.7(6) .
Fe2 N11 C51 C50 178.1(4) .
C47 N11 C51 C52 -178.0(3) .
Fe2 N11 C51 C52 -1.6(4) .
C49 C50 C51 N11 -2.4(8) .
C49 C50 C51 C52 177.3(5) .
C56 N12 C52 C53 2.0(5) .
Fe2 N12 C52 C53 -178.3(3) .
C56 N12 C52 C51 -178.0(3) .
Fe2 N12 C52 C51 1.8(4) .
N11 C51 C52 N12 -0.1(5) .
C50 C51 C52 N12 -179.8(4) .
N11 C51 C52 C53 179.9(4) .
C50 C51 C52 C53 0.2(7) .
N12 C52 C53 C54 -0.3(7) .
C51 C52 C53 C54 179.6(4) .
C52 C53 C54 C55 -1.8(7) .
C53 C54 C55 C56 2.2(7) .
C52 N12 C56 C55 -1.6(6) .
Fe2 N12 C56 C55 178.7(3) .
C54 C55 C56 N12 -0.5(7) .
C61 N13 C57 C58 -0.4(6) .
Fe2 N13 C57 C58 178.7(3) .
N13 C57 C58 C59 -1.0(7) .
C57 C58 C59 C60 1.3(7) .
C58 C59 C60 C61 -0.3(7) .
C57 N13 C61 C60 1.4(5) .
Fe2 N13 C61 C60 -177.7(3) .
C57 N13 C61 C62 -179.9(3) .
Fe2 N13 C61 C62 0.9(4) .
C59 C60 C61 N13 -1.1(6) .
C59 C60 C61 C62 -179.6(4) .
C66 N14 C62 C63 2.2(5) .
Fe2 N14 C62 C63 -178.5(3) .
C66 N14 C62 C61 -177.7(3) .
Fe2 N14 C62 C61 1.6(4) .
N13 C61 C62 N14 -1.6(5) .
C60 C61 C62 N14 177.0(4) .
N13 C61 C62 C63 178.5(4) .
C60 C61 C62 C63 -2.9(6) .
N14 C62 C63 C64 -2.5(7) .
C61 C62 C63 C64 177.4(4) .
C62 C63 C64 C65 1.0(7) .
C63 C64 C65 C66 0.6(7) .
C62 N14 C66 C65 -0.5(6) .
Fe2 N14 C66 C65 -179.7(3) .
C64 C65 C66 N14 -0.9(7) .
C71 N15 C67 C68 1.6(18) .
N15 C67 C68 C69 -2(2) .
C67 C68 C69 C70 3(3) .
C68 C69 C70 C71 -5(2) .
C67 N15 C71 C70 -3.0(15) .
C67 N15 C71 C72 -178.0(9) .
C69 C70 C71 N15 4.5(18) .
C69 C70 C71 C72 179.4(11) .
C75 C76 C72 N16 -2.6(13) .
C75 C76 C72 C71 178.7(8) .
N15 C71 C72 N16 163.6(7) .
C70 C71 C72 N16 -11.5(11) .
N15 C71 C72 C76 -17.5(10) .
C70 C71 C72 C76 167.3(9) .
C76 C72 N16 C73 2.4(13) .
C71 C72 N16 C73 -178.8(9) .
C72 N16 C73 C74 -2.5(19) .
N16 C73 C74 C75 3(2) .
C72 C76 C75 C74 2.7(17) .
C73 C74 C75 C76 -2.6(19) .
